data_4114374
loop_
_publ_author_name
'Dan Yang'
'Jin Qu'
'Wei Li'
'De-Ping Wang'
'Yi Ren'
'Yun-Dong Wu'

_publ_section_title
;
 A Reverse Turn Structure Induced by ad,l-\a-Aminoxy Acid Dimer
;
_journal_name_full 'Journal of the American Chemical Society'
_journal_page_first 14452
_journal_page_last 14457
_journal_paper_doi 10.1021/ja029514j
_journal_volume 125
_journal_year 2003
_chemical_formula_moiety 'C24 H39 N3 O5 '
_chemical_formula_sum 'C24 H39 N3 O5'
_chemical_formula_weight 449.59
_space_group_IT_number 4
_symmetry_cell_setting monoclinic
_symmetry_Int_Tables_number 4
_symmetry_space_group_name_Hall 'P 2yb'
_symmetry_space_group_name_H-M 'P 1 21 1'
_audit_creation_date 'Sun May 12 17:07:34 1996'
_audit_creation_method 'from TEXRAY.INF file'
_cell_angle_alpha 90
_cell_angle_beta 103.68(2)
_cell_angle_gamma 90
_cell_formula_units_Z 2
_cell_length_a 9.175(2)
_cell_length_b 13.370(2)
_cell_length_c 11.119(2)
_cell_measurement_reflns_used 0
_cell_measurement_temperature 301.2
_cell_measurement_theta_max 0.0
_cell_measurement_theta_min 0.0
_cell_volume 1325.3(4)
_computing_cell_refinement 'MSC/AFC Diffractometer Control'
_computing_data_collection 'MSC/AFC Diffractometer Control'
_computing_data_reduction teXsan
_computing_publication_material teXsan
_computing_structure_refinement teXsan
_diffrn_ambient_temperature 301.2
_diffrn_measurement_device unknown
_diffrn_measurement_method 'omega scans with profile analysis'
_diffrn_orient_matrix_UB_11 0.00000
_diffrn_orient_matrix_UB_12 0.00000
_diffrn_orient_matrix_UB_13 0.00000
_diffrn_orient_matrix_UB_21 0.00000
_diffrn_orient_matrix_UB_22 0.00000
_diffrn_orient_matrix_UB_23 0.00000
_diffrn_orient_matrix_UB_31 0.00000
_diffrn_orient_matrix_UB_32 0.00000
_diffrn_orient_matrix_UB_33 0.00000
_diffrn_radiation_monochromator graphite
_diffrn_radiation_source 'X-ray tube'
_diffrn_radiation_type MoKalpha
_diffrn_radiation_wavelength 0.7107
_diffrn_reflns_av_R_equivalents 4.79
_diffrn_reflns_limit_h_max 9
_diffrn_reflns_limit_h_min -9
_diffrn_reflns_limit_k_max 14
_diffrn_reflns_limit_k_min -15
_diffrn_reflns_limit_l_max 11
_diffrn_reflns_limit_l_min -11
_diffrn_reflns_number 4861
_diffrn_reflns_theta_max 24.40
_diffrn_standards_decay_% 0.00
_diffrn_standards_interval_count 0
_diffrn_standards_number 0
_exptl_absorpt_coefficient_mu 0.079
_exptl_absorpt_correction_type none
_exptl_crystal_colour colourlessprism
_exptl_crystal_density_diffrn 1.127
_exptl_crystal_density_meas 0.000
_exptl_crystal_description prism
_exptl_crystal_F_000 488.00
_exptl_crystal_size_max 0.400
_exptl_crystal_size_mid 0.100
_exptl_crystal_size_min 0.050
_refine_diff_density_max 0.24
_refine_diff_density_min -0.20
_refine_ls_extinction_coef 0.00000
_refine_ls_extinction_method none
_refine_ls_goodness_of_fit_obs 1.747
_refine_ls_hydrogen_treatment noref
_refine_ls_matrix_type full
_refine_ls_number_parameters 288
_refine_ls_number_reflns 1201
_refine_ls_number_restraints 0
_refine_ls_R_factor_obs 0.0821
_refine_ls_shift/esd_max 0.0920
_refine_ls_structure_factor_coef F
_refine_ls_weighting_scheme sigma
_refine_ls_wR_factor_obs 0.1046
_reflns_number_observed 1201
_reflns_number_total 1646
_reflns_observed_criterion 1.50
_cod_data_source_file ja029514jsi20021205_033434.cif
_cod_data_source_block compound3
_cod_original_sg_symbol_H-M 'P 21 '
_cod_original_formula_sum 'C24 H39 N3 O5 '
_cod_database_code 4114374

loop_
_symmetry_equiv_pos_as_xyz
'   +x,   +y,   +z'
'   -x,1/2+y,   -z'

loop_
_atom_site_aniso_label
_atom_site_aniso_U_11
_atom_site_aniso_U_22
_atom_site_aniso_U_33
_atom_site_aniso_U_12
_atom_site_aniso_U_13
_atom_site_aniso_U_23
O(1) 0.081(5) 0.075(4) 0.073(5) -0.015(4) 0.006(4) 0.015(4)
O(2) 0.068(5) 0.091(5) 0.111(6) 0.004(5) 0.016(4) 0.023(5)
O(3) 0.089(6) 0.109(6) 0.083(6) -0.020(5) 0.003(5) 0.004(5)
O(4) 0.092(6) 0.086(5) 0.078(5) -0.016(5) 0.020(5) -0.011(4)
O(5) 0.18(1) 0.080(6) 0.19(1) 0.010(7) 0.108(9) 0.038(6)
N(1) 0.088(7) 0.060(5) 0.091(7) -0.002(5) 0.018(6) 0.002(5)
N(2) 0.068(7) 0.084(7) 0.088(6) -0.005(6) -0.004(5) 0.015(6)
N(3) 0.121(10) 0.14(1) 0.082(7) 0.029(9) 0.048(7) 0.045(8)
C(1) 0.14(1) 0.11(1) 0.13(1) -0.007(10) 0.06(1) 0.022(9)
C(2) 0.14(1) 0.12(1) 0.20(2) -0.03(1) 0.09(1) -0.04(1)
C(3) 0.11(1) 0.22(2) 0.13(1) -0.08(1) 0.003(10) 0.01(1)
C(4) 0.093(9) 0.077(7) 0.093(9) -0.013(7) 0.019(7) -0.007(7)
C(5) 0.072(8) 0.079(8) 0.068(7) 0.000(7) 0.007(6) -0.009(6)
C(6) 0.091(8) 0.054(6) 0.082(8) -0.013(6) -0.011(7) 0.005(6)
C(7) 0.11(1) 0.098(10) 0.15(1) -0.028(9) -0.001(9) 0.044(9)
C(8) 0.077(9) 0.13(1) 0.14(1) -0.022(9) 0.019(8) 0.01(1)
C(9) 0.20(2) 0.11(1) 0.28(3) -0.05(1) 0.01(2) -0.02(2)
C(10) 0.29(3) 0.21(2) 0.12(1) 0.06(2) 0.11(2) 0.05(1)
C(11) 0.077(8) 0.074(8) 0.073(8) -0.017(7) 0.008(7) 0.004(7)
C(12) 0.060(7) 0.087(8) 0.105(10) 0.002(7) 0.010(6) 0.035(7)
C(13) 0.13(1) 0.082(8) 0.10(1) 0.018(8) 0.021(8) 0.033(8)
C(14) 0.104(10) 0.071(7) 0.085(9) 0.011(7) -0.001(8) 0.006(7)
C(15) 0.14(2) 0.14(1) 0.14(1) 0.01(1) -0.01(1) 0.01(1)
C(16) 0.17(2) 0.20(2) 0.12(2) 0.06(2) 0.00(1) -0.02(1)
C(17) 0.22(2) 0.11(1) 0.09(1) 0.03(1) -0.01(1) -0.008(9)
C(18) 0.19(2) 0.15(1) 0.079(10) 0.05(1) 0.02(1) -0.044(10)
C(19) 0.10(1) 0.086(9) 0.12(1) 0.021(8) -0.008(9) -0.016(8)
C(20) 0.10(1) 0.10(1) 0.13(1) 0.04(1) 0.05(1) 0.02(1)
C(21) 0.15(2) 0.17(2) 0.20(2) 0.06(1) 0.09(1) 0.08(2)
C(22) 0.22(2) 0.15(2) 0.14(2) 0.01(2) 0.06(2) 0.01(1)
C(23) 0.25(3) 0.21(2) 0.13(2) 0.04(2) 0.05(2) -0.04(2)
C(24) 0.22(2) 0.12(1) 0.28(3) 0.06(2) 0.13(2) 0.04(2)

loop_
_atom_site_label
_atom_site_fract_x
_atom_site_fract_y
_atom_site_fract_z
_atom_site_U_iso_or_equiv
_atom_site_thermal_displace_type
O(1) 0.0411(8) 0.0124 0.2403(6) 0.079(2) Uij
O(2) 0.3208(8) -0.2139(8) 0.3869(8) 0.091(3) Uij
O(3) 0.3553(10) -0.0326(8) 0.4971(8) 0.097(3) Uij
O(4) -0.0557(9) -0.1709(8) 0.1918(7) 0.085(3) Uij
O(5) 0.153(1) -0.3570(8) 0.592(1) 0.138(4) Uij
N(1) -0.068(1) -0.0277(8) 0.2995(9) 0.080(3) Uij
N(2) 0.233(1) -0.1301(9) 0.3433(9) 0.083(3) Uij
N(3) 0.290(1) -0.214(1) 0.620(1) 0.109(5) Uij
C(1) -0.221(2) -0.264(1) 0.352(1) 0.122(6) Uij
C(2) -0.310(2) -0.090(1) 0.385(2) 0.144(7) Uij
C(3) -0.383(2) -0.171(2) 0.170(2) 0.156(7) Uij
C(4) -0.260(1) -0.157(1) 0.299(1) 0.088(4) Uij
C(5) -0.122(1) -0.120(1) 0.253(1) 0.074(4) Uij
C(6) 0.174(1) 0.0419(9) 0.338(1) 0.081(4) Uij
C(7) 0.275(2) 0.096(1) 0.253(2) 0.123(6) Uij
C(8) 0.221(2) 0.191(1) 0.205(1) 0.115(6) Uij
C(9) 0.270(3) 0.276(2) 0.295(3) 0.21(1) Uij
C(10) 0.275(3) 0.217(2) 0.090(2) 0.20(1) Uij
C(11) 0.261(1) -0.044(1) 0.400(1) 0.076(4) Uij
C(12) 0.230(1) -0.294(1) 0.417(1) 0.086(4) Uij
C(13) 0.304(2) -0.390(1) 0.390(1) 0.104(5) Uij
C(14) 0.303(2) -0.404(1) 0.255(1) 0.090(4) Uij
C(15) 0.171(2) -0.389(2) 0.162(2) 0.146(7) Uij
C(16) 0.169(3) -0.404(2) 0.043(2) 0.170(9) Uij
C(17) 0.291(3) -0.434(1) 0.010(2) 0.147(7) Uij
C(18) 0.430(2) -0.448(1) 0.099(2) 0.142(7) Uij
C(19) 0.429(2) -0.437(1) 0.221(2) 0.108(5) Uij
C(20) 0.222(2) -0.293(1) 0.554(2) 0.107(6) Uij
C(21) 0.291(2) -0.199(2) 0.750(2) 0.169(9) Uij
C(22) 0.175(3) -0.140(2) 0.783(2) 0.166(10) Uij
C(23) 0.180(3) -0.126(2) 0.911(2) 0.20(1) Uij
C(24) 0.111(3) -0.056(2) 0.695(3) 0.20(1) Uij
H(1) -0.1255 0.0262 0.3494 0.1551 Uij
H(2) 0.1677 -0.1325 0.2892 0.1551 Uij
H(3) 0.3366 -0.1653 0.5832 0.1294 Uij
H(4) -0.3027 -0.2888 0.3824 0.1454 Uij
H(5) -0.2044 -0.3065 0.2884 0.1454 Uij
H(6) -0.1335 -0.2616 0.4177 0.1454 Uij
H(7) -0.2328 -0.0845 0.4597 0.1693 Uij
H(8) -0.3307 -0.0261 0.3491 0.1693 Uij
H(9) -0.3974 -0.1169 0.4046 0.1693 Uij
H(10) -0.3994 -0.1084 0.1289 0.1834 Uij
H(11) -0.3474 -0.2181 0.1206 0.1834 Uij
H(12) -0.4737 -0.1940 0.1874 0.1834 Uij
H(13) 0.1487 0.0873 0.3955 0.0953 Uij
H(14) 0.3737 0.1044 0.3026 0.1457 Uij
H(15) 0.2769 0.0533 0.1853 0.1457 Uij
H(16) 0.1154 0.1887 0.1842 0.1339 Uij
H(17) 0.3763 0.2812 0.3114 0.2438 Uij
H(18) 0.2250 0.3351 0.2584 0.2438 Uij
H(19) 0.2402 0.2615 0.3685 0.2438 Uij
H(20) 0.3803 0.2235 0.1095 0.2273 Uij
H(21) 0.2459 0.1646 0.0300 0.2273 Uij
H(22) 0.2293 0.2775 0.0558 0.2273 Uij
H(23) 0.1315 -0.2900 0.3654 0.1008 Uij
H(24) 0.4061 -0.3900 0.4353 0.1242 Uij
H(25) 0.2537 -0.4454 0.4152 0.1242 Uij
H(26) 0.0819 -0.3662 0.1837 0.1712 Uij
H(27) 0.0782 -0.3949 -0.0181 0.2011 Uij
H(28) 0.2868 -0.4453 -0.0756 0.1753 Uij
H(29) 0.5195 -0.4646 0.0739 0.1691 Uij
H(30) 0.5169 -0.4519 0.2816 0.1311 Uij
H(31) 0.2870 -0.2641 0.7833 0.1933 Uij
H(32) 0.3839 -0.1687 0.7857 0.1933 Uij
H(33) 0.0950 -0.1867 0.7638 0.2009 Uij
H(34) 0.1745 -0.1896 0.9484 0.2327 Uij
H(35) 0.2708 -0.0941 0.9497 0.2327 Uij
H(36) 0.0971 -0.0865 0.9182 0.2327 Uij
H(37) 0.1680 0.0029 0.7198 0.2273 Uij
H(38) 0.1151 -0.0742 0.6142 0.2273 Uij
H(39) 0.0098 -0.0448 0.6991 0.2273 Uij

loop_
_atom_type_symbol
_atom_type_oxidation_number
_atom_type_number_in_cell
_atom_type_scat_dispersion_real
_atom_type_scat_dispersion_imag
_atom_type_scat_source
C 0 48 0.003 0.002 'International Tables'
H 0 78 0.000 0.000 'International Tables'
N 0 6 0.006 0.003 'International Tables'
O 0 10 0.011 0.006 'International Tables'

loop_
_geom_angle_atom_site_label_1
_geom_angle_atom_site_label_2
_geom_angle_atom_site_label_3
_geom_angle
_geom_angle_publ_flag
N(1) O(1) C(6) 108.0(8) yes
N(2) O(2) C(12) 111.1(7) yes
O(1) N(1) C(5) 113.0(9) yes
O(2) N(2) C(11) 120.5(9) yes
C(20) N(3) C(21) 122(1) yes
C(1) C(4) C(2) 113(1) yes
C(1) C(4) C(3) 105(1) yes
C(1) C(4) C(5) 106(1) yes
C(2) C(4) C(3) 113(1) yes
C(2) C(4) C(5) 115(1) yes
C(3) C(4) C(5) 101(1) yes
O(4) C(5) N(1) 121(1) yes
O(4) C(5) C(4) 123(1) yes
N(1) C(5) C(4) 114(1) yes
O(1) C(6) C(7) 100.0(9) yes
O(1) C(6) C(11) 113.1(8) yes
C(7) C(6) C(11) 107(1) yes
C(6) C(7) C(8) 114(1) yes
C(7) C(8) C(9) 113(1) yes
C(7) C(8) C(10) 112(1) yes
C(9) C(8) C(10) 106(1) yes
O(3) C(11) N(2) 123(1) yes
O(3) C(11) C(6) 120(1) yes
N(2) C(11) C(6) 116(1) yes
O(2) C(12) C(13) 105.6(10) yes
O(2) C(12) C(20) 112(1) yes
C(13) C(12) C(20) 109(1) yes
C(12) C(13) C(14) 114(1) yes
C(13) C(14) C(15) 121(1) yes
C(13) C(14) C(19) 120(1) yes
C(15) C(14) C(19) 118(1) yes
C(14) C(15) C(16) 120(2) yes
C(15) C(16) C(17) 120(2) yes
C(16) C(17) C(18) 121(1) yes
C(17) C(18) C(19) 117(1) yes
C(14) C(19) C(18) 121(1) yes
O(5) C(20) N(3) 125(1) yes
O(5) C(20) C(12) 119(1) yes
N(3) C(20) C(12) 115(1) yes
N(3) C(21) C(22) 119(1) yes
C(21) C(22) C(23) 118(2) yes
C(21) C(22) C(24) 115(1) yes
C(23) C(22) C(24) 117(2) yes

loop_
_geom_bond_atom_site_label_1
_geom_bond_atom_site_label_2
_geom_bond_distance
_geom_bond_publ_flag
O(1) N(1) 1.43(1) yes
O(1) C(6) 1.48(1) yes
O(2) N(2) 1.40(1) yes
O(2) C(12) 1.45(1) yes
O(3) C(11) 1.23(1) yes
O(4) C(5) 1.23(1) yes
O(5) C(20) 1.20(2) yes
N(1) C(5) 1.38(1) yes
N(2) C(11) 1.30(1) yes
N(3) C(20) 1.35(2) yes
N(3) C(21) 1.45(2) yes
C(1) C(4) 1.55(2) yes
C(2) C(4) 1.46(2) yes
C(3) C(4) 1.61(2) yes
C(4) C(5) 1.55(2) yes
C(6) C(7) 1.64(2) yes
C(6) C(11) 1.47(2) yes
C(7) C(8) 1.42(2) yes
C(8) C(9) 1.51(3) yes
C(8) C(10) 1.52(2) yes
C(12) C(13) 1.52(2) yes
C(12) C(20) 1.54(2) yes
C(13) C(14) 1.50(2) yes
C(14) C(15) 1.41(2) yes
C(14) C(19) 1.37(2) yes
C(15) C(16) 1.33(3) yes
C(16) C(17) 1.32(3) yes
C(17) C(18) 1.43(2) yes
C(18) C(19) 1.37(2) yes
C(21) C(22) 1.45(3) yes
C(22) C(23) 1.42(3) yes
C(22) C(24) 1.52(3) yes
